data_7122544
loop_
_publ_author_name
'Jim\'enez, Juan-Ram\'on'
'Doistau, Benjamin'
'Besnard, C\'eline'
'Piguet, Claude'

_publ_section_title
;
 Versatile heteroleptic bis-terdentate Cr(iii) chromophores displaying
 room temperature millisecond excited state lifetimes.
;
_journal_issue 94
_journal_name_full 'Chemical communications (Cambridge, England)'
_journal_page_first 13228
_journal_page_last 13231
_journal_paper_doi 10.1039/c8cc07671e
_journal_volume 54
_journal_year 2018
_chemical_formula_moiety 'C32 H28 Cr N8, 3(F6 P), 2(C2 H3 N)'
_chemical_formula_sum 'C36 H34 Cr F18 N10 P3'
_chemical_formula_weight 1093.64
_space_group_crystal_system orthorhombic
_space_group_IT_number 33
_space_group_name_Hall 'P 2c -2n'
_space_group_name_H-M_alt 'P n a 21'
_symmetry_space_group_name_Hall 'P 2c -2n'
_symmetry_space_group_name_H-M 'P n a 21'
_atom_sites_solution_hydrogens geom
_atom_sites_solution_primary dual
_audit_creation_date 2018-09-03
_audit_creation_method
;
Olex2 1.2
(compiled 2018.05.29 svn.r3508 for OlexSys, GUI svn.r5506)
;
_audit_update_record
;
2018-09-20 deposited with the CCDC.
2018-11-02 downloaded from the CCDC.
;
_cell_angle_alpha 90
_cell_angle_beta 90
_cell_angle_gamma 90
_cell_formula_units_Z 4
_cell_length_a 20.0625(3)
_cell_length_b 16.1756(3)
_cell_length_c 13.5227(2)
_cell_measurement_reflns_used 9306
_cell_measurement_temperature 180.00(10)
_cell_measurement_theta_max 77.7420
_cell_measurement_theta_min 3.4790
_cell_volume 4388.43(12)
_computing_cell_refinement 'CrysAlisPro 1.171.39.46 (Rigaku OD, 2018)'
_computing_data_collection 'CrysAlisPro 1.171.39.46 (Rigaku OD, 2018)'
_computing_data_reduction 'CrysAlisPro 1.171.39.46 (Rigaku OD, 2018)'
_computing_molecular_graphics 'Olex2 (Dolomanov et al., 2009)'
_computing_publication_material 'Olex2 (Dolomanov et al., 2009)'
_computing_structure_refinement 'ShelXL (Sheldrick, 2015)'
_computing_structure_solution 'ShelXT (Sheldrick, 2015)'
_diffrn_ambient_environment N~2~
_diffrn_ambient_temperature 180.00(10)
_diffrn_detector 'CCD plate'
_diffrn_detector_type HyPix
_diffrn_measured_fraction_theta_full 0.999
_diffrn_measured_fraction_theta_max 0.966
_diffrn_measurement_details
;
List of Runs (angles in degrees, time in seconds):

  # Type    Start    End  Width  t~exp~   \w     \q     \k     \f   Frames
#--------------------------------------------------------------------------
  1  \w    -63.00  21.00   0.50    0.42    --  -49.30  71.00   4.00  168
  2  \w   -122.00 -74.00   0.50    1.67    --  -84.25-132.00 173.00   96
  3  \w   -111.00 -68.00   0.50    1.67    --  -84.25 -71.00-126.00   86
  4  \w    -82.00 -23.00   0.50    1.67    --  -84.25  49.00-169.00  118
  5  \w     97.00 168.00   0.50    1.67    --  105.75  49.00-169.00  142
  6  \w    -80.00 -43.00   0.50    0.42    --  -49.30   0.00-180.00   74
  7  \w   -110.00 -70.00   0.50    0.42    --  -49.30-125.00   0.00   80
  8  \w     34.00 109.00   0.50    1.67    --  105.75 -99.00   0.00  150
  9  \w     34.00  71.00   0.50    1.67    --  105.75 -37.00  90.00   74
 10  \w     34.00  96.00   0.50    1.67    --  105.75 -57.00 150.00  124
 11  \w     57.00 112.00   0.50    1.67    --  105.75   0.00-150.00  110
 12  \w     63.00 108.00   0.50    1.67    --  105.75   0.00  60.00   90
 13  \w     34.00 109.00   0.50    1.67    --  105.75-125.00 -30.00  150
 14  \w     38.00  71.00   0.50    1.67    --  105.75 -37.00 -90.00   66
;
_diffrn_measurement_device 'four-circle diffractometer'
_diffrn_measurement_device_type 'XtaLAB Synergy, Dualflex, HyPix'
_diffrn_measurement_method '\w scans'
_diffrn_orient_matrix_type 'CrysAlisPro convention (1999,Acta A55,543-557)'
_diffrn_orient_matrix_UB_11 0.0675975000
_diffrn_orient_matrix_UB_12 -0.0368418000
_diffrn_orient_matrix_UB_13 0.0314159000
_diffrn_orient_matrix_UB_21 0.0364701000
_diffrn_orient_matrix_UB_22 0.0661932000
_diffrn_orient_matrix_UB_23 -0.0617096000
_diffrn_orient_matrix_UB_31 0.0013622000
_diffrn_orient_matrix_UB_32 0.0577008000
_diffrn_orient_matrix_UB_33 0.0904233000
_diffrn_radiation_monochromator mirror
_diffrn_radiation_probe x-ray
_diffrn_radiation_type CuK\a
_diffrn_radiation_wavelength 1.54184
_diffrn_reflns_av_R_equivalents 0.0258
_diffrn_reflns_av_unetI/netI 0.0252
_diffrn_reflns_Laue_measured_fraction_full 0.999
_diffrn_reflns_Laue_measured_fraction_max 0.966
_diffrn_reflns_limit_h_max 25
_diffrn_reflns_limit_h_min -22
_diffrn_reflns_limit_k_max 20
_diffrn_reflns_limit_k_min -18
_diffrn_reflns_limit_l_max 17
_diffrn_reflns_limit_l_min -14
_diffrn_reflns_number 24416
_diffrn_reflns_point_group_measured_fraction_full 0.999
_diffrn_reflns_point_group_measured_fraction_max 0.966
_diffrn_reflns_theta_full 67.684
_diffrn_reflns_theta_max 78.171
_diffrn_reflns_theta_min 3.510
_diffrn_source 'micro-focus sealed X-ray tube'
_diffrn_source_type 'PhotonJet (Cu) X-ray Source'
_exptl_absorpt_coefficient_mu 4.274
_exptl_absorpt_correction_T_max 0.993
_exptl_absorpt_correction_T_min 0.641
_exptl_absorpt_correction_type gaussian
_exptl_absorpt_process_details
;
CrysAlisPro 1.171.39.46 (Rigaku Oxford Diffraction, 2018)
Numerical absorption correction based on gaussian integration over
            a multifaceted crystal model
Empirical absorption correction using spherical harmonics,
 implemented in SCALE3 ABSPACK scaling algorithm.
;
_exptl_crystal_colour orange
_exptl_crystal_colour_primary orange
_exptl_crystal_density_diffrn 1.655
_exptl_crystal_description block
_exptl_crystal_F_000 2204
_exptl_crystal_size_max 0.208
_exptl_crystal_size_mid 0.141
_exptl_crystal_size_min 0.103
_refine_diff_density_max 1.515
_refine_diff_density_min -0.953
_refine_diff_density_rms 0.067
_refine_ls_abs_structure_details
;
 Refined as an inversion twin.
;
_refine_ls_abs_structure_Flack 0.003(8)
_refine_ls_extinction_method none
_refine_ls_goodness_of_fit_ref 1.018
_refine_ls_hydrogen_treatment constr
_refine_ls_matrix_type full
_refine_ls_number_parameters 618
_refine_ls_number_reflns 7452
_refine_ls_number_restraints 1
_refine_ls_restrained_S_all 1.018
_refine_ls_R_factor_all 0.0499
_refine_ls_R_factor_gt 0.0484
_refine_ls_shift/su_max 0.001
_refine_ls_shift/su_mean 0.000
_refine_ls_structure_factor_coef Fsqd
_refine_ls_weighting_details 'w=1/[\s^2^(Fo^2^)+(0.0515P)^2^+8.1337P] where P=(Fo^2^+2Fc^2^)/3'
_refine_ls_weighting_scheme calc
_refine_ls_wR_factor_gt 0.1191
_refine_ls_wR_factor_ref 0.1204
_reflns_Friedel_coverage 0.916
_reflns_Friedel_fraction_full 0.999
_reflns_Friedel_fraction_max 0.966
_reflns_number_gt 7210
_reflns_number_total 7452
_reflns_threshold_expression 'I > 2\s(I)'
_cod_data_source_file c8cc07671e2.cif
_cod_data_source_block 1
_cod_depositor_comments 'Adding full bibliography for 7122544--7122546.cif.'
_cod_original_cell_volume 4388.40(12)
_cod_database_code 7122544
_shelx_shelxl_version_number 2017/1
_chemical_oxdiff_formula 'C36 H35 Cr1 F18 N10 P3'
_shelx_space_group_comment
;
The symmetry employed for this shelxl refinement is uniquely defined
by the following loop, which should always be used as a source of
symmetry information in preference to the above space-group names.
They are only intended as comments.
;
_reflns_odcompleteness_completeness 99.93
_reflns_odcompleteness_iscentric 1
_reflns_odcompleteness_theta 66.97
_olex2_refinement_description
;
1. Twinned data refinement
 Scales: 0.997(8)
 0.003(8)
2. Fixed Uiso
 At 1.2 times of:
  All C(H) groups
 At 1.5 times of:
  All C(H,H,H) groups
3.a Aromatic/amide H refined with riding coordinates:
 C18(H18), C19(H19), C20(H20), C21(H21), C24(H24), C25(H25), C26(H26),
 C29(H29), C30(H30), C31(H31), C32(H32), C17(H17), C16(H16), C15(H15), C14(H14),
  C10(H10), C9(H9), C8(H8), C4(H4), C3(H3), C2(H2), C1(H1)
3.b Idealised Me refined as rotating group:
 C12(H12A,H12B,H12C), C6(H6A,H6B,H6C), C35(H35A,H35B,H35C), C38(H38A,H38B,H38C)
;
_olex2_submission_special_instructions 'No special instructions were received'
_oxdiff_exptl_absorpt_empirical_details
;
Empirical correction (ABSPACK) includes:
- Absorption correction using spherical harmonics
- Frame scaling
;
_oxdiff_exptl_absorpt_empirical_full_max 1.587
_oxdiff_exptl_absorpt_empirical_full_min 0.816

loop_
_space_group_symop_operation_xyz
'x, y, z'
'-x, -y, z+1/2'
'x+1/2, -y+1/2, z'
'-x+1/2, y+1/2, z+1/2'

loop_
_atom_site_label
_atom_site_type_symbol
_atom_site_fract_x
_atom_site_fract_y
_atom_site_fract_z
_atom_site_U_iso_or_equiv
_atom_site_adp_type
_atom_site_occupancy
_atom_site_site_symmetry_order
_atom_site_calc_flag
_atom_site_refinement_flags_posn
Cr1 Cr 0.63655(3) 0.76980(4) 0.61316(6) 0.01939(16) Uani 1 1 d .
N6 N 0.72735(19) 0.7908(2) 0.6820(3) 0.0235(8) Uani 1 1 d .
N7 N 0.65845(19) 0.6582(2) 0.6652(3) 0.0241(8) Uani 1 1 d .
N8 N 0.55547(18) 0.7010(2) 0.5638(3) 0.0239(8) Uani 1 1 d .
N5 N 0.58665(18) 0.8005(2) 0.7412(3) 0.0242(8) Uani 1 1 d .
N3 N 0.61635(17) 0.8862(2) 0.5639(3) 0.0207(7) Uani 1 1 d .
N1 N 0.6868(2) 0.7517(3) 0.4818(3) 0.0262(8) Uani 1 1 d .
N4 N 0.6280(2) 0.9367(2) 0.7284(3) 0.0261(8) Uani 1 1 d .
N2 N 0.6051(2) 0.8318(2) 0.4029(3) 0.0281(9) Uani 1 1 d .
C18 C 0.7640(2) 0.8604(3) 0.6766(4) 0.0297(10) Uani 1 1 d .
H18 H 0.749214 0.904500 0.635694 0.036 Uiso 1 1 calc R
C19 C 0.8222(3) 0.8693(3) 0.7289(5) 0.0404(13) Uani 1 1 d .
H19 H 0.847456 0.918815 0.723817 0.048 Uiso 1 1 calc R
C20 C 0.8437(3) 0.8062(4) 0.7885(6) 0.0456(15) Uani 1 1 d .
H20 H 0.883251 0.812353 0.826491 0.055 Uiso 1 1 calc R
C21 C 0.8074(3) 0.7332(3) 0.7929(5) 0.0362(12) Uani 1 1 d .
H21 H 0.821834 0.688724 0.833487 0.043 Uiso 1 1 calc R
C22 C 0.7500(2) 0.7265(3) 0.7372(4) 0.0258(10) Uani 1 1 d .
C23 C 0.7113(2) 0.6493(3) 0.7262(4) 0.0239(9) Uani 1 1 d .
C24 C 0.7255(3) 0.5730(3) 0.7677(4) 0.0319(11) Uani 1 1 d .
H24 H 0.762911 0.565970 0.809979 0.038 Uiso 1 1 calc R
C25 C 0.6840(3) 0.5074(3) 0.7460(5) 0.0353(12) Uani 1 1 d .
H25 H 0.692532 0.454939 0.774895 0.042 Uiso 1 1 calc R
C26 C 0.6300(3) 0.5165(3) 0.6830(4) 0.0344(12) Uani 1 1 d .
H26 H 0.602243 0.470868 0.667161 0.041 Uiso 1 1 calc R
C27 C 0.6177(2) 0.5943(3) 0.6436(4) 0.0254(10) Uani 1 1 d .
C28 C 0.5604(2) 0.6181(3) 0.5821(4) 0.0257(10) Uani 1 1 d .
C29 C 0.5120(3) 0.5634(3) 0.5489(4) 0.0344(12) Uani 1 1 d .
H29 H 0.516234 0.505807 0.560907 0.041 Uiso 1 1 calc R
C30 C 0.4579(3) 0.5940(4) 0.4984(5) 0.0402(13) Uani 1 1 d .
H30 H 0.424747 0.557260 0.474173 0.048 Uiso 1 1 calc R
C31 C 0.4516(3) 0.6787(4) 0.4828(5) 0.0371(12) Uani 1 1 d .
H31 H 0.413906 0.700785 0.449473 0.045 Uiso 1 1 calc R
C32 C 0.5014(2) 0.7295(3) 0.5170(4) 0.0297(10) Uani 1 1 d .
H32 H 0.497242 0.787454 0.507086 0.036 Uiso 1 1 calc R
C17 C 0.5528(3) 0.7415(3) 0.7926(4) 0.0316(11) Uani 1 1 d .
H17 H 0.544282 0.689866 0.761602 0.038 Uiso 1 1 calc R
C16 C 0.5306(3) 0.7536(4) 0.8870(5) 0.0382(12) Uani 1 1 d .
H16 H 0.508013 0.710871 0.921588 0.046 Uiso 1 1 calc R
C15 C 0.5418(3) 0.8296(4) 0.9310(4) 0.0410(13) Uani 1 1 d .
H15 H 0.527629 0.839307 0.997062 0.049 Uiso 1 1 calc R
C14 C 0.5734(3) 0.8909(3) 0.8788(4) 0.0343(11) Uani 1 1 d .
H14 H 0.580450 0.943687 0.907758 0.041 Uiso 1 1 calc R
C13 C 0.5950(2) 0.8748(3) 0.7826(4) 0.0248(9) Uani 1 1 d .
C12 C 0.6544(3) 1.0066(3) 0.7856(5) 0.0364(12) Uani 1 1 d .
H12A H 0.617911 1.043981 0.803229 0.055 Uiso 1 1 calc GR
H12B H 0.687335 1.036466 0.745647 0.055 Uiso 1 1 calc GR
H12C H 0.675735 0.985920 0.845914 0.055 Uiso 1 1 calc GR
C11 C 0.6160(2) 0.9515(3) 0.6280(4) 0.0233(9) Uani 1 1 d .
C10 C 0.6058(2) 1.0316(3) 0.5941(4) 0.0312(11) Uani 1 1 d .
H10 H 0.605011 1.076549 0.639216 0.037 Uiso 1 1 calc R
C9 C 0.5970(3) 1.0450(3) 0.4954(5) 0.0372(12) Uani 1 1 d .
H9 H 0.591745 1.099852 0.471565 0.045 Uiso 1 1 calc R
C8 C 0.5957(3) 0.9794(3) 0.4296(4) 0.0327(11) Uani 1 1 d .
H8 H 0.588023 0.988110 0.361092 0.039 Uiso 1 1 calc R
C7 C 0.6060(2) 0.9007(3) 0.4671(4) 0.0255(10) Uani 1 1 d .
C6 C 0.5639(3) 0.8405(4) 0.3131(5) 0.0429(14) Uani 1 1 d .
H6A H 0.521568 0.867018 0.330124 0.064 Uiso 1 1 calc GR
H6B H 0.555269 0.785683 0.284959 0.064 Uiso 1 1 calc GR
H6C H 0.587672 0.874452 0.264488 0.064 Uiso 1 1 calc GR
C5 C 0.6611(2) 0.7804(3) 0.3969(4) 0.0262(10) Uani 1 1 d .
C4 C 0.6896(3) 0.7602(3) 0.3055(4) 0.0351(12) Uani 1 1 d .
H4 H 0.669976 0.779035 0.245669 0.042 Uiso 1 1 calc R
C3 C 0.7467(3) 0.7126(4) 0.3035(4) 0.0393(13) Uani 1 1 d .
H3 H 0.766772 0.698282 0.242166 0.047 Uiso 1 1 calc R
C2 C 0.7743(3) 0.6859(3) 0.3913(5) 0.0367(12) Uani 1 1 d .
H2 H 0.814414 0.654631 0.391487 0.044 Uiso 1 1 calc R
C1 C 0.7431(2) 0.7050(3) 0.4779(4) 0.0293(11) Uani 1 1 d .
H1 H 0.761450 0.684919 0.537995 0.035 Uiso 1 1 calc R
P1 P 0.40587(6) 0.93495(9) 0.60638(13) 0.0363(3) Uani 1 1 d .
F1 F 0.4302(3) 1.0277(2) 0.6043(4) 0.0772(13) Uani 1 1 d .
F2 F 0.3714(2) 0.9482(3) 0.7099(4) 0.0747(14) Uani 1 1 d .
F3 F 0.3792(2) 0.8422(2) 0.6032(4) 0.0659(12) Uani 1 1 d .
F4 F 0.4407(3) 0.9206(3) 0.5008(4) 0.0772(15) Uani 1 1 d .
F5 F 0.3396(3) 0.9626(4) 0.5504(5) 0.0929(18) Uani 1 1 d .
F6 F 0.4715(2) 0.9044(4) 0.6555(5) 0.0887(17) Uani 1 1 d .
P2 P 0.57974(7) 0.27862(8) 0.66073(13) 0.0379(3) Uani 1 1 d .
F7 F 0.5956(2) 0.2067(2) 0.7379(4) 0.0721(14) Uani 1 1 d .
F8 F 0.6472(2) 0.3241(2) 0.6885(5) 0.0820(18) Uani 1 1 d .
F9 F 0.6156(4) 0.2292(3) 0.5759(6) 0.133(4) Uani 1 1 d .
F10 F 0.5626(3) 0.3508(2) 0.5844(3) 0.0693(13) Uani 1 1 d .
F11 F 0.5132(2) 0.2325(3) 0.6350(3) 0.0760(15) Uani 1 1 d .
F12 F 0.5435(2) 0.3288(3) 0.7445(4) 0.0712(13) Uani 1 1 d .
P3 P 0.30935(13) 0.41040(14) 0.53978(14) 0.0677(6) Uani 1 1 d .
F13 F 0.2487(3) 0.3671(3) 0.4927(5) 0.0908(17) Uani 1 1 d .
F14 F 0.3610(4) 0.3863(6) 0.4452(5) 0.136(3) Uani 1 1 d .
F15 F 0.3402(3) 0.3217(3) 0.5902(5) 0.0989(19) Uani 1 1 d .
F16 F 0.3816(4) 0.4467(6) 0.5849(6) 0.174(5) Uani 1 1 d .
F17 F 0.2730(3) 0.4331(3) 0.6382(4) 0.0873(17) Uani 1 1 d .
F18 F 0.2913(3) 0.4957(3) 0.4893(4) 0.0736(13) Uani 1 1 d .
N33 N 0.5195(3) 0.4474(3) 0.2985(5) 0.0531(14) Uani 1 1 d .
C34 C 0.5485(3) 0.5071(4) 0.3046(5) 0.0391(13) Uani 1 1 d .
C35 C 0.5879(3) 0.5829(4) 0.3118(6) 0.0482(15) Uani 1 1 d .
H35A H 0.590883 0.609020 0.246584 0.072 Uiso 1 1 calc GR
H35B H 0.632779 0.569541 0.335532 0.072 Uiso 1 1 calc GR
H35C H 0.566437 0.621068 0.358308 0.072 Uiso 1 1 calc GR
N36 N 0.6931(4) 0.4761(6) 0.4583(6) 0.080(2) Uani 1 1 d .
C37 C 0.7240(4) 0.4224(5) 0.4883(6) 0.0551(17) Uani 1 1 d .
C38 C 0.7627(4) 0.3553(5) 0.5262(8) 0.076(3) Uani 1 1 d .
H38A H 0.795726 0.338491 0.476740 0.115 Uiso 1 1 calc GR
H38B H 0.733272 0.308513 0.541037 0.115 Uiso 1 1 calc GR
H38C H 0.785527 0.372771 0.586717 0.115 Uiso 1 1 calc GR

loop_
_atom_site_aniso_label
_atom_site_aniso_U_11
_atom_site_aniso_U_22
_atom_site_aniso_U_33
_atom_site_aniso_U_23
_atom_site_aniso_U_13
_atom_site_aniso_U_12
Cr1 0.0237(3) 0.0152(3) 0.0193(3) -0.0014(3) 0.0021(3) -0.0010(2)
N6 0.0253(18) 0.0199(17) 0.025(2) -0.0021(16) 0.0018(15) 0.0008(14)
N7 0.0323(19) 0.0172(17) 0.023(2) -0.0022(16) 0.0013(16) -0.0009(14)
N8 0.0268(18) 0.0215(18) 0.023(2) -0.0033(16) 0.0024(16) -0.0036(14)
N5 0.0263(18) 0.0243(18) 0.022(2) -0.0031(16) 0.0036(15) -0.0030(14)
N3 0.0215(17) 0.0193(17) 0.021(2) -0.0013(15) 0.0009(14) -0.0021(13)
N1 0.032(2) 0.0245(18) 0.022(2) -0.0022(16) 0.0050(17) 0.0015(15)
N4 0.0323(19) 0.0199(18) 0.026(2) -0.0060(16) 0.0000(17) -0.0032(15)
N2 0.034(2) 0.028(2) 0.022(2) -0.0012(17) -0.0043(17) 0.0008(16)
C18 0.027(2) 0.025(2) 0.037(3) -0.003(2) 0.002(2) -0.0042(18)
C19 0.035(3) 0.033(3) 0.053(4) -0.001(3) -0.006(3) -0.005(2)
C20 0.035(3) 0.043(3) 0.059(4) -0.003(3) -0.012(3) -0.003(2)
C21 0.038(3) 0.032(3) 0.039(3) 0.000(2) -0.009(2) 0.005(2)
C22 0.029(2) 0.023(2) 0.025(3) -0.0019(18) -0.0003(19) -0.0001(17)
C23 0.032(2) 0.021(2) 0.019(2) -0.0004(18) 0.0021(19) -0.0008(17)
C24 0.038(3) 0.029(2) 0.028(3) 0.004(2) 0.002(2) 0.006(2)
C25 0.048(3) 0.020(2) 0.037(3) 0.008(2) 0.003(2) 0.004(2)
C26 0.048(3) 0.021(2) 0.034(3) 0.001(2) 0.001(2) -0.001(2)
C27 0.037(2) 0.018(2) 0.021(2) -0.0026(17) 0.0030(18) -0.0035(18)
C28 0.035(2) 0.018(2) 0.024(2) -0.0029(18) 0.0043(18) -0.0051(17)
C29 0.045(3) 0.027(2) 0.032(3) -0.001(2) 0.001(2) -0.011(2)
C30 0.039(3) 0.037(3) 0.044(4) -0.003(3) -0.003(2) -0.016(2)
C31 0.028(2) 0.043(3) 0.040(3) -0.002(3) -0.004(2) -0.006(2)
C32 0.029(2) 0.027(2) 0.033(3) 0.000(2) 0.000(2) -0.0011(18)
C17 0.038(3) 0.027(2) 0.030(3) 0.001(2) 0.010(2) -0.0056(19)
C16 0.045(3) 0.040(3) 0.029(3) -0.001(2) 0.013(2) -0.009(2)
C15 0.054(3) 0.046(3) 0.023(3) -0.006(2) 0.011(2) -0.002(3)
C14 0.045(3) 0.032(3) 0.027(3) -0.009(2) 0.002(2) -0.002(2)
C13 0.027(2) 0.025(2) 0.023(3) -0.0023(19) 0.0013(18) -0.0015(17)
C12 0.049(3) 0.027(2) 0.033(3) -0.010(2) -0.001(2) -0.007(2)
C11 0.0243(19) 0.0166(18) 0.029(3) -0.0028(18) 0.0042(18) -0.0025(15)
C10 0.040(3) 0.019(2) 0.034(3) 0.000(2) 0.005(2) 0.0002(18)
C9 0.045(3) 0.019(2) 0.047(4) 0.007(2) -0.001(2) 0.004(2)
C8 0.036(3) 0.029(2) 0.033(3) 0.009(2) -0.002(2) 0.000(2)
C7 0.025(2) 0.024(2) 0.028(3) 0.0016(19) -0.0017(18) 0.0001(17)
C6 0.054(3) 0.046(3) 0.029(3) -0.001(3) -0.017(3) 0.002(3)
C5 0.033(2) 0.021(2) 0.025(3) 0.0002(19) 0.001(2) -0.0051(17)
C4 0.048(3) 0.036(3) 0.022(3) -0.004(2) 0.005(2) -0.006(2)
C3 0.050(3) 0.040(3) 0.028(3) -0.007(2) 0.015(2) -0.005(2)
C2 0.038(3) 0.032(3) 0.040(3) -0.008(2) 0.010(2) 0.004(2)
C1 0.033(2) 0.026(2) 0.029(3) -0.001(2) 0.004(2) 0.0068(18)
P1 0.0334(6) 0.0406(7) 0.0347(8) 0.0037(6) 0.0028(6) 0.0025(5)
F1 0.112(4) 0.049(2) 0.071(3) -0.010(2) 0.018(3) -0.016(2)
F2 0.078(3) 0.098(3) 0.049(3) -0.022(3) 0.025(2) -0.026(3)
F3 0.069(2) 0.059(2) 0.069(3) -0.001(2) 0.013(2) -0.0205(19)
F4 0.118(4) 0.049(2) 0.064(3) 0.013(2) 0.050(3) 0.017(2)
F5 0.082(3) 0.107(4) 0.090(4) -0.022(3) -0.043(3) 0.040(3)
F6 0.045(2) 0.123(4) 0.098(4) 0.036(4) -0.021(2) 0.003(2)
P2 0.0406(7) 0.0251(6) 0.0481(9) -0.0092(6) 0.0074(6) -0.0056(5)
F7 0.079(3) 0.0302(18) 0.107(4) 0.014(2) -0.027(3) -0.0062(18)
F8 0.047(2) 0.037(2) 0.163(6) 0.013(3) -0.025(3) -0.0095(16)
F9 0.181(6) 0.043(2) 0.175(8) -0.041(3) 0.136(6) -0.025(3)
F10 0.109(3) 0.047(2) 0.052(3) 0.0076(19) -0.011(2) -0.022(2)
F11 0.086(3) 0.093(3) 0.049(3) 0.007(2) -0.013(2) -0.055(3)
F12 0.092(3) 0.067(3) 0.054(3) -0.020(2) 0.012(2) 0.025(2)
P3 0.1089(16) 0.0654(12) 0.0286(9) 0.0005(8) -0.0026(10) -0.0386(11)
F13 0.092(4) 0.079(3) 0.102(5) 0.002(3) -0.032(3) -0.030(3)
F14 0.152(6) 0.209(8) 0.048(3) 0.032(5) 0.013(4) 0.058(6)
F15 0.145(5) 0.077(3) 0.075(4) 0.026(3) -0.038(4) -0.022(3)
F16 0.211(8) 0.206(8) 0.105(6) 0.086(6) -0.075(6) -0.156(7)
F17 0.109(4) 0.085(3) 0.068(4) 0.008(3) 0.032(3) 0.028(3)
F18 0.107(4) 0.062(3) 0.052(3) 0.008(2) -0.008(3) 0.010(2)
N33 0.051(3) 0.045(3) 0.063(4) -0.009(3) 0.001(3) -0.005(2)
C34 0.037(3) 0.042(3) 0.038(3) -0.005(3) 0.007(2) 0.007(2)
C35 0.049(3) 0.043(3) 0.053(4) -0.005(3) 0.011(3) -0.006(3)
N36 0.080(5) 0.098(6) 0.064(5) 0.009(4) -0.006(4) 0.001(4)
C37 0.051(4) 0.070(5) 0.045(4) -0.003(4) 0.010(3) -0.010(3)
C38 0.052(4) 0.072(5) 0.105(8) 0.015(5) 0.013(4) -0.001(4)

loop_
_atom_type_symbol
_atom_type_description
_atom_type_scat_dispersion_real
_atom_type_scat_dispersion_imag
_atom_type_scat_source
C C 0.0181 0.0091 'International Tables Vol C Tables 4.2.6.8 and 6.1.1.4'
H H 0.0000 0.0000 'International Tables Vol C Tables 4.2.6.8 and 6.1.1.4'
Cr Cr -0.1635 2.4439 'International Tables Vol C Tables 4.2.6.8 and 6.1.1.4'
F F 0.0727 0.0534 'International Tables Vol C Tables 4.2.6.8 and 6.1.1.4'
N N 0.0311 0.0180 'International Tables Vol C Tables 4.2.6.8 and 6.1.1.4'
P P 0.2955 0.4335 'International Tables Vol C Tables 4.2.6.8 and 6.1.1.4'

loop_
_exptl_crystal_face_index_h
_exptl_crystal_face_index_k
_exptl_crystal_face_index_l
_exptl_crystal_face_perp_dist
-6 0 8 0.0879
0 8 -5 0.0884
0 11 0 0.0667
3 0 8 0.0906
-6 4 7 0.0943
10 6 3 0.0703
8 -8 -1 0.0514
-5 -2 -8 0.0738
-10 5 -4 0.0756
-9 8 0 0.0733
-8 -8 0 0.0479
8 9 0 0.0529
-12 -4 0 0.0251
0 4 -8 0.1017

loop_
_geom_angle_atom_site_label_1
_geom_angle_atom_site_label_2
_geom_angle_atom_site_label_3
_geom_angle
N6 Cr1 N8 156.69(16)
N7 Cr1 N6 78.21(16)
N7 Cr1 N8 78.50(16)
N7 Cr1 N5 91.66(17)
N7 Cr1 N3 177.81(17)
N7 Cr1 N1 93.88(17)
N5 Cr1 N6 90.59(16)
N5 Cr1 N8 91.08(15)
N5 Cr1 N1 174.19(16)
N3 Cr1 N6 99.79(15)
N3 Cr1 N8 103.51(15)
N3 Cr1 N5 87.45(16)
N3 Cr1 N1 86.95(16)
N1 Cr1 N6 88.86(16)
N1 Cr1 N8 91.71(16)
C18 N6 Cr1 126.3(3)
C18 N6 C22 119.2(4)
C22 N6 Cr1 114.5(3)
C23 N7 Cr1 119.1(3)
C27 N7 Cr1 119.0(3)
C27 N7 C23 121.7(4)
C28 N8 Cr1 114.2(3)
C32 N8 Cr1 127.0(3)
C32 N8 C28 118.8(4)
C17 N5 Cr1 120.2(3)
C13 N5 Cr1 120.5(3)
C13 N5 C17 118.6(4)
C11 N3 Cr1 120.5(3)
C7 N3 Cr1 120.6(3)
C7 N3 C11 118.8(4)
C5 N1 Cr1 119.9(3)
C5 N1 C1 118.6(4)
C1 N1 Cr1 121.2(4)
C13 N4 C12 116.3(4)
C11 N4 C13 123.1(4)
C11 N4 C12 116.2(4)
C7 N2 C6 116.0(4)
C5 N2 C7 119.6(4)
C5 N2 C6 117.2(4)
N6 C18 C19 121.6(5)
C20 C19 C18 119.6(5)
C19 C20 C21 119.6(5)
C22 C21 C20 118.8(5)
N6 C22 C21 121.2(4)
N6 C22 C23 114.6(4)
C21 C22 C23 124.0(5)
N7 C23 C22 112.6(4)
N7 C23 C24 120.2(4)
C24 C23 C22 127.2(5)
C25 C24 C23 118.3(5)
C24 C25 C26 121.4(5)
C25 C26 C27 118.1(5)
N7 C27 C26 120.2(5)
N7 C27 C28 113.3(4)
C26 C27 C28 126.3(4)
N8 C28 C27 114.5(4)
N8 C28 C29 121.1(5)
C29 C28 C27 124.3(4)
C30 C29 C28 119.0(5)
C29 C30 C31 120.0(5)
C32 C31 C30 118.2(5)
N8 C32 C31 122.8(5)
N5 C17 C16 122.6(5)
C17 C16 C15 118.5(5)
C14 C15 C16 119.6(5)
C15 C14 C13 119.3(5)
N5 C13 N4 118.8(4)
N5 C13 C14 121.3(5)
C14 C13 N4 120.0(4)
N3 C11 N4 118.8(4)
N3 C11 C10 120.8(5)
C10 C11 N4 120.3(4)
C9 C10 C11 119.4(5)
C10 C9 C8 120.6(5)
C9 C8 C7 117.8(5)
N3 C7 N2 117.5(4)
N3 C7 C8 122.6(5)
C8 C7 N2 119.9(5)
N1 C5 N2 117.7(4)
N1 C5 C4 121.1(5)
N2 C5 C4 121.2(5)
C3 C4 C5 119.1(5)
C4 C3 C2 119.4(5)
C1 C2 C3 118.9(5)
N1 C1 C2 122.8(5)
F1 P1 F3 177.0(3)
F1 P1 F4 89.3(3)
F1 P1 F5 89.0(3)
F2 P1 F1 91.3(3)
F2 P1 F3 90.3(3)
F2 P1 F4 179.5(3)
F2 P1 F5 91.0(3)
F3 P1 F4 89.2(3)
F5 P1 F3 88.4(3)
F5 P1 F4 89.0(3)
F6 P1 F1 92.8(3)
F6 P1 F2 92.0(3)
F6 P1 F3 89.8(3)
F6 P1 F4 88.0(3)
F6 P1 F5 176.5(4)
F7 P2 F10 179.0(3)
F8 P2 F7 90.8(2)
F8 P2 F10 89.8(2)
F9 P2 F7 90.9(4)
F9 P2 F8 91.1(4)
F9 P2 F10 89.9(4)
F11 P2 F7 88.2(2)
F11 P2 F8 178.9(3)
F11 P2 F9 89.2(3)
F11 P2 F10 91.2(3)
F11 P2 F12 90.7(3)
F12 P2 F7 89.9(3)
F12 P2 F8 89.1(3)
F12 P2 F9 179.3(4)
F12 P2 F10 89.3(3)
F13 P3 F14 93.8(4)
F13 P3 F15 94.0(3)
F13 P3 F16 172.1(5)
F13 P3 F17 95.2(4)
F13 P3 F18 92.1(3)
F14 P3 F15 83.4(4)
F16 P3 F14 80.0(5)
F16 P3 F15 80.5(4)
F17 P3 F14 170.0(4)
F17 P3 F15 91.6(3)
F17 P3 F16 90.6(4)
F17 P3 F18 93.2(3)
F18 P3 F14 90.9(4)
F18 P3 F15 171.9(3)
F18 P3 F16 92.8(4)
N33 C34 C35 178.2(6)
N36 C37 C38 179.9(11)

loop_
_geom_bond_atom_site_label_1
_geom_bond_atom_site_label_2
_geom_bond_distance
Cr1 N6 2.074(4)
Cr1 N7 1.987(4)
Cr1 N8 2.081(4)
Cr1 N5 2.060(4)
Cr1 N3 2.038(4)
Cr1 N1 2.064(4)
N6 C18 1.347(6)
N6 C22 1.359(6)
N7 C23 1.352(6)
N7 C27 1.349(6)
N8 C28 1.368(6)
N8 C32 1.338(7)
N5 C17 1.362(6)
N5 C13 1.337(6)
N3 C11 1.367(6)
N3 C7 1.345(7)
N1 C5 1.341(7)
N1 C1 1.359(6)
N4 C13 1.406(6)
N4 C12 1.468(6)
N4 C11 1.400(7)
N2 C7 1.412(6)
N2 C6 1.476(7)
N2 C5 1.400(6)
C18 C19 1.373(8)
C19 C20 1.369(9)
C20 C21 1.389(8)
C21 C22 1.381(7)
C22 C23 1.476(6)
C23 C24 1.385(7)
C24 C25 1.381(8)
C25 C26 1.385(8)
C26 C27 1.389(7)
C27 C28 1.471(7)
C28 C29 1.387(7)
C29 C30 1.375(8)
C30 C31 1.393(8)
C31 C32 1.374(7)
C17 C16 1.366(8)
C16 C15 1.384(8)
C15 C14 1.373(8)
C14 C13 1.396(7)
C11 C10 1.388(6)
C10 C9 1.363(8)
C9 C8 1.384(8)
C8 C7 1.386(7)
C5 C4 1.401(7)
C4 C3 1.380(8)
C3 C2 1.380(9)
C2 C1 1.363(8)
P1 F1 1.578(4)
P1 F2 1.577(5)
P1 F3 1.594(4)
P1 F4 1.607(5)
P1 F5 1.594(5)
P1 F6 1.555(4)
P2 F7 1.595(5)
P2 F8 1.585(4)
P2 F9 1.573(5)
P2 F10 1.595(5)
P2 F11 1.567(4)
P2 F12 1.572(4)
P3 F13 1.542(5)
P3 F14 1.691(7)
P3 F15 1.705(6)
P3 F16 1.678(7)
P3 F17 1.561(5)
P3 F18 1.582(5)
N33 C34 1.130(8)
C34 C35 1.463(8)
N36 C37 1.141(11)
C37 C38 1.430(12)

loop_
_exptl_oxdiff_crystal_face_indexfrac_h
_exptl_oxdiff_crystal_face_indexfrac_k
_exptl_oxdiff_crystal_face_indexfrac_l
_exptl_oxdiff_crystal_face_x
_exptl_oxdiff_crystal_face_y
_exptl_oxdiff_crystal_face_z
-5.9591 0.1870 7.8033 -0.1646 -0.6865 0.7083
-0.0132 7.9847 -5.0022 -0.4522 0.8367 0.0084
-0.0160 10.9875 -0.0059 -0.4061 0.7271 0.6334
3.0007 0.0113 7.9978 0.4537 -0.3834 0.7279
-6.0002 4.0014 6.9924 -0.3333 -0.3855 0.8550
9.9863 6.0015 2.9995 0.5482 0.5764 0.6311
8.1009 -8.1715 -0.7741 0.8243 -0.1977 -0.5305
-5.4488 -2.3090 -7.7425 -0.5265 0.1262 -0.8408
-9.7026 5.3496 -3.7708 -0.9714 0.2329 -0.0455
-8.5887 7.8933 0.0052 -0.8712 0.2089 0.4442
-7.6661 -8.4843 0.0838 -0.2030 -0.8464 -0.4924
7.5601 8.5460 0.1216 0.2000 0.8339 0.5144
-11.9872 -4.0009 -0.0027 -0.6630 -0.7018 -0.2474
-0.0083 3.9855 -7.9987 -0.3987 0.7571 -0.4933

loop_
_twin_individual_id
_twin_individual_mass_fraction_refined
1 0.997(8)
2 0.003(8)
